data_7051626
loop_
_publ_author_name
'Zhu, Yanyu'
'Sun, Zhengang'
'Zhao, Yan'
'Zhang, Jing'
'Lu, Xin'
'Zhang, Na'
'Liu, Lei'
'Tong, Fei'

_publ_section_title
;
 Synthesis, crystal structures and luminescence properties of
 lanthanide oxalatophosphonates with a three-dimensional framework
 structure
;
_journal_issue 1
_journal_name_full 'New Journal of Chemistry'
_journal_page_first 119
_journal_paper_doi 10.1039/b814400a
_journal_volume 33
_journal_year 2009
_chemical_formula_sum 'C3 H9 O11 P Sm'
_chemical_formula_weight 402.42
_chemical_name_systematic
;
?
;
_space_group_IT_number 14
_symmetry_cell_setting monoclinic
_symmetry_space_group_name_Hall '-P 2ybc'
_symmetry_space_group_name_H-M 'P 1 21/c 1'
_atom_sites_solution_hydrogens geom
_atom_sites_solution_primary direct
_atom_sites_solution_secondary difmap
_audit_creation_method SHELXL-97
_cell_angle_alpha 90.00
_cell_angle_beta 100.4270(10)
_cell_angle_gamma 90.00
_cell_formula_units_Z 4
_cell_length_a 7.2351(6)
_cell_length_b 13.0550(10)
_cell_length_c 10.1999(8)
_cell_measurement_reflns_used 3578
_cell_measurement_temperature 295(2)
_cell_measurement_theta_max 28.80
_cell_measurement_theta_min 2.56
_cell_volume 947.51(13)
_computing_cell_refinement 'Bruker SMART'
_computing_data_collection 'Bruker SMART'
_computing_data_reduction 'Bruker SHELXTL'
_computing_molecular_graphics 'Bruker SHELXTL'
_computing_publication_material 'Bruker SHELXTL'
_computing_structure_refinement 'SHELXL-97 (Sheldrick, 1997)'
_computing_structure_solution 'SHELXS-97 (Sheldrick, 1990)'
_diffrn_ambient_temperature 295(2)
_diffrn_measured_fraction_theta_full 0.998
_diffrn_measured_fraction_theta_max 0.998
_diffrn_measurement_device_type 'Smart Apex II CCD'
_diffrn_measurement_method 'omega scans'
_diffrn_radiation_monochromator graphite
_diffrn_radiation_source 'fine-focus sealed tube'
_diffrn_radiation_type MoK\a
_diffrn_radiation_wavelength 0.71073
_diffrn_reflns_av_R_equivalents 0.0208
_diffrn_reflns_av_sigmaI/netI 0.0255
_diffrn_reflns_limit_h_max 8
_diffrn_reflns_limit_h_min -8
_diffrn_reflns_limit_k_max 16
_diffrn_reflns_limit_k_min -8
_diffrn_reflns_limit_l_max 12
_diffrn_reflns_limit_l_min -12
_diffrn_reflns_number 5035
_diffrn_reflns_theta_full 26.00
_diffrn_reflns_theta_max 26.00
_diffrn_reflns_theta_min 2.56
_diffrn_standards_decay_% 0
_diffrn_standards_interval_count 0
_diffrn_standards_interval_time 0
_diffrn_standards_number 0
_exptl_absorpt_coefficient_mu 6.420
_exptl_absorpt_correction_T_max 0.8508
_exptl_absorpt_correction_T_min 0.5333
_exptl_absorpt_correction_type empirical
_exptl_absorpt_process_details sadabs
_exptl_crystal_colour 'pale yellow'
_exptl_crystal_density_diffrn 2.821
_exptl_crystal_density_method 'not measured'
_exptl_crystal_description block
_exptl_crystal_F_000 768
_exptl_crystal_size_max 0.11
_exptl_crystal_size_mid 0.09
_exptl_crystal_size_min 0.03
_refine_diff_density_max 0.636
_refine_diff_density_min -0.990
_refine_diff_density_rms 0.120
_refine_ls_extinction_coef 0.0087(6)
_refine_ls_extinction_expression Fc^*^=kFc[1+0.001xFc^2^\l^3^/sin(2\q)]^-1/4^
_refine_ls_extinction_method SHELXL
_refine_ls_goodness_of_fit_ref 1.090
_refine_ls_hydrogen_treatment constr
_refine_ls_matrix_type full
_refine_ls_number_parameters 146
_refine_ls_number_reflns 1856
_refine_ls_number_restraints 0
_refine_ls_restrained_S_all 1.090
_refine_ls_R_factor_all 0.0226
_refine_ls_R_factor_gt 0.0206
_refine_ls_shift/su_max 0.001
_refine_ls_shift/su_mean 0.000
_refine_ls_structure_factor_coef Fsqd
_refine_ls_weighting_details 'calc w=1/[\s^2^(Fo^2^)+(0.0258P)^2^+1.3306P] where P=(Fo^2^+2Fc^2^)/3'
_refine_ls_weighting_scheme calc
_refine_ls_wR_factor_gt 0.0512
_refine_ls_wR_factor_ref 0.0523
_reflns_number_gt 1726
_reflns_number_total 1856
_reflns_threshold_expression >2sigma(I)
_cod_data_source_file b814400a.txt
_cod_data_source_block 0510a
_cod_depositor_comments
;
The following automatic conversions were performed:
'_symmetry_cell_setting' value 'Monoclinic' changed to 'monoclinic'
according to '/home/saulius/struct/CIF-dictionaries/cif_core.dic'
dictionary named 'cif_core.dic' version 2.4.1 from 2010-06-29.

Automatic conversion script
Id: cif_fix_enum 1527 2010-12-29 10:47:43Z saulius 
;
_cod_original_sg_symbol_H-M P2(1)/c
_cod_database_code 7051626

loop_
_symmetry_equiv_pos_as_xyz
'x, y, z'
'-x, y+1/2, -z+1/2'
'-x, -y, -z'
'x, -y-1/2, z-1/2'

loop_
_atom_site_label
_atom_site_type_symbol
_atom_site_fract_x
_atom_site_fract_y
_atom_site_fract_z
_atom_site_U_iso_or_equiv
_atom_site_adp_type
_atom_site_occupancy
_atom_site_symmetry_multiplicity
_atom_site_calc_flag
_atom_site_refinement_flags
_atom_site_disorder_assembly
_atom_site_disorder_group
Sm1 Sm 0.83636(3) 0.094050(19) 0.71784(2) 0.01099(14) Uani 1 1 d . . .
P1 P 1.21159(18) -0.04910(10) 0.93059(12) 0.0113(3) Uani 1 1 d . . .
O1 O 1.3963(6) -0.0799(3) 0.8782(4) 0.0204(9) Uani 1 1 d . . .
H1A H 1.4070 -0.0441 0.8139 0.031 Uiso 1 1 calc R . .
O2 O 1.1283(5) 0.0484(3) 0.8682(3) 0.0166(8) Uani 1 1 d . . .
O3 O 1.2535(5) -0.0537(3) 1.0795(3) 0.0181(8) Uani 1 1 d . . .
O4 O 1.1554(5) -0.2475(3) 0.9261(3) 0.0162(8) Uani 1 1 d . . .
H4A H 1.1341 -0.2601 1.0007 0.024 Uiso 1 1 calc R . .
O5 O 0.9187(6) -0.0874(3) 0.6664(4) 0.0186(8) Uani 1 1 d . . .
O6 O 1.0390(5) -0.2450(3) 0.6694(3) 0.0183(8) Uani 1 1 d . . .
O7 O 0.6969(5) 0.0719(3) 0.4817(4) 0.0172(8) Uani 1 1 d . . .
O8 O 0.4660(5) 0.0095(3) 0.3273(3) 0.0224(9) Uani 1 1 d . . .
O9 O 1.1155(7) 0.1100(3) 0.6089(4) 0.0301(11) Uani 1 1 d . . .
H9A H 1.1864 0.0593 0.6250 0.045 Uiso 1 1 d R . .
H9B H 1.0827 0.1157 0.5262 0.045 Uiso 1 1 d R . .
O10 O 0.5592(6) 0.2059(4) 0.7207(5) 0.0394(12) Uani 1 1 d . . .
H10A H 0.4859 0.1772 0.7662 0.059 Uiso 1 1 d R . .
H10B H 0.5939 0.2618 0.7554 0.059 Uiso 1 1 d R . .
O1W O 0.3797(7) 0.2231(4) 0.9312(5) 0.0485(13) Uani 1 1 d . . .
H1WA H 0.3931 0.1982 1.0081 0.073 Uiso 1 1 d R . .
H1WB H 0.3887 0.2863 0.9366 0.073 Uiso 1 1 d R . .
C1 C 1.0563(7) -0.1570(4) 0.8757(5) 0.0118(10) Uani 1 1 d . . .
H1B H 0.9427 -0.1507 0.9149 0.014 Uiso 1 1 calc R . .
C2 C 1.0000(7) -0.1638(4) 0.7256(5) 0.0140(11) Uani 1 1 d . . .
C3 C 0.5468(7) 0.0242(4) 0.4451(5) 0.0150(11) Uani 1 1 d . . .

loop_
_atom_site_aniso_label
_atom_site_aniso_U_11
_atom_site_aniso_U_22
_atom_site_aniso_U_33
_atom_site_aniso_U_23
_atom_site_aniso_U_13
_atom_site_aniso_U_12
Sm1 0.01352(18) 0.01022(18) 0.00901(17) -0.00001(9) 0.00145(11) -0.00067(9)
P1 0.0129(6) 0.0113(7) 0.0096(6) 0.0008(5) 0.0020(5) -0.0013(5)
O1 0.020(2) 0.022(2) 0.022(2) 0.0079(16) 0.0117(17) 0.0039(16)
O2 0.0184(19) 0.0105(19) 0.0197(19) -0.0010(15) 0.0006(15) 0.0009(15)
O3 0.021(2) 0.023(2) 0.0102(18) 0.0005(15) 0.0010(15) -0.0065(16)
O4 0.0252(19) 0.0103(18) 0.0137(18) 0.0025(14) 0.0053(15) 0.0010(15)
O5 0.024(2) 0.013(2) 0.0164(19) -0.0001(14) -0.0018(16) 0.0048(15)
O6 0.032(2) 0.0104(19) 0.0118(17) 0.0001(14) 0.0006(15) 0.0042(16)
O7 0.0150(18) 0.021(2) 0.0157(18) -0.0021(15) 0.0027(15) -0.0042(15)
O8 0.024(2) 0.034(2) 0.0090(17) -0.0004(16) 0.0014(15) -0.0124(18)
O9 0.032(3) 0.040(3) 0.019(2) 0.0068(19) 0.0055(19) 0.015(2)
O10 0.033(2) 0.031(3) 0.058(3) 0.012(2) 0.017(2) 0.008(2)
O1W 0.034(3) 0.047(3) 0.065(4) -0.001(3) 0.008(2) 0.000(2)
C1 0.013(2) 0.010(2) 0.013(2) 0.0014(19) 0.0035(18) -0.0003(19)
C2 0.013(2) 0.013(3) 0.015(2) 0.000(2) 0.0006(19) -0.003(2)
C3 0.015(3) 0.015(3) 0.015(3) 0.000(2) 0.003(2) 0.001(2)

loop_
_atom_type_symbol
_atom_type_description
_atom_type_scat_dispersion_real
_atom_type_scat_dispersion_imag
_atom_type_scat_source
C C 0.0033 0.0016 'International Tables Vol C Tables 4.2.6.8 and 6.1.1.4'
H H 0.0000 0.0000 'International Tables Vol C Tables 4.2.6.8 and 6.1.1.4'
O O 0.0106 0.0060 'International Tables Vol C Tables 4.2.6.8 and 6.1.1.4'
P P 0.1023 0.0942 'International Tables Vol C Tables 4.2.6.8 and 6.1.1.4'
Sm Sm -0.1638 3.4418 'International Tables Vol C Tables 4.2.6.8 and 6.1.1.4'

loop_
_geom_angle_atom_site_label_1
_geom_angle_atom_site_label_2
_geom_angle_atom_site_label_3
_geom_angle
_geom_angle_site_symmetry_1
_geom_angle_site_symmetry_3
_geom_angle_publ_flag
O3 Sm1 O2 74.78(12) 3_757 . ?
O3 Sm1 O7 135.31(12) 3_757 . ?
O2 Sm1 O7 137.81(12) . . ?
O3 Sm1 O6 85.22(12) 3_757 2_756 ?
O2 Sm1 O6 73.51(12) . 2_756 ?
O7 Sm1 O6 127.17(12) . 2_756 ?
O3 Sm1 O5 94.97(13) 3_757 . ?
O2 Sm1 O5 72.08(12) . . ?
O7 Sm1 O5 75.85(12) . . ?
O6 Sm1 O5 144.22(13) 2_756 . ?
O3 Sm1 O4 137.15(13) 3_757 2_756 ?
O2 Sm1 O4 116.85(12) . 2_756 ?
O7 Sm1 O4 65.04(12) . 2_756 ?
O6 Sm1 O4 62.29(11) 2_756 2_756 ?
O5 Sm1 O4 127.80(12) . 2_756 ?
O3 Sm1 O8 70.88(12) 3_757 3_656 ?
O2 Sm1 O8 126.91(12) . 3_656 ?
O7 Sm1 O8 64.66(11) . 3_656 ?
O6 Sm1 O8 139.63(13) 2_756 3_656 ?
O5 Sm1 O8 71.98(13) . 3_656 ?
O4 Sm1 O8 115.94(12) 2_756 3_656 ?
O3 Sm1 O10 76.58(14) 3_757 . ?
O2 Sm1 O10 137.90(14) . . ?
O7 Sm1 O10 83.76(14) . . ?
O6 Sm1 O10 73.95(15) 2_756 . ?
O5 Sm1 O10 140.93(15) . . ?
O4 Sm1 O10 68.41(13) 2_756 . ?
O8 Sm1 O10 69.21(15) 3_656 . ?
O3 Sm1 O9 142.52(14) 3_757 . ?
O2 Sm1 O9 67.77(13) . . ?
O7 Sm1 O9 78.11(13) . . ?
O6 Sm1 O9 83.11(14) 2_756 . ?
O5 Sm1 O9 75.13(14) . . ?
O4 Sm1 O9 64.39(13) 2_756 . ?
O8 Sm1 O9 134.93(14) 3_656 . ?
O10 Sm1 O9 132.78(14) . . ?
O2 P1 O3 117.2(2) . . ?
O2 P1 O1 111.9(2) . . ?
O3 P1 O1 107.8(2) . . ?
O2 P1 C1 110.3(2) . . ?
O3 P1 C1 106.3(2) . . ?
O1 P1 C1 102.2(2) . . ?
P1 O1 H1A 109.4 . . ?
P1 O2 Sm1 135.0(2) . . ?
P1 O3 Sm1 150.5(2) . 3_757 ?
C1 O4 Sm1 121.9(3) . 2_746 ?
C1 O4 H4A 109.2 . . ?
Sm1 O4 H4A 113.8 2_746 . ?
C2 O5 Sm1 138.9(3) . . ?
C2 O6 Sm1 126.3(3) . 2_746 ?
C3 O7 Sm1 122.2(3) . . ?
C3 O8 Sm1 119.5(3) . 3_656 ?
Sm1 O9 H9A 111.4 . . ?
Sm1 O9 H9B 110.6 . . ?
H9A O9 H9B 108.8 . . ?
Sm1 O10 H10A 109.3 . . ?
Sm1 O10 H10B 109.8 . . ?
H10A O10 H10B 108.9 . . ?
H1WA O1W H1WB 109.3 . . ?
O4 C1 C2 109.9(4) . . ?
O4 C1 P1 106.7(3) . . ?
C2 C1 P1 113.2(3) . . ?
O4 C1 H1B 109.3 . . ?
C2 C1 H1B 108.9 . . ?
P1 C1 H1B 108.8 . . ?
O5 C2 O6 124.9(5) . . ?
O5 C2 C1 117.2(4) . . ?
O6 C2 C1 117.9(4) . . ?
O7 C3 O8 126.4(5) . . ?
O7 C3 C3 117.3(5) . 3_656 ?
O8 C3 C3 116.3(6) . 3_656 ?

loop_
_geom_bond_atom_site_label_1
_geom_bond_atom_site_label_2
_geom_bond_distance
_geom_bond_site_symmetry_2
_geom_bond_publ_flag
Sm1 O3 2.336(3) 3_757 ?
Sm1 O2 2.449(4) . ?
Sm1 O7 2.454(4) . ?
Sm1 O6 2.485(3) 2_756 ?
Sm1 O5 2.521(3) . ?
Sm1 O4 2.544(3) 2_756 ?
Sm1 O8 2.542(4) 3_656 ?
Sm1 O10 2.485(4) . ?
Sm1 O9 2.484(5) . ?
P1 O2 1.500(4) . ?
P1 O3 1.495(4) . ?
P1 O1 1.579(4) . ?
P1 C1 1.826(5) . ?
O1 H1A 0.8200 . ?
O3 Sm1 2.336(3) 3_757 ?
O4 C1 1.428(6) . ?
O4 Sm1 2.544(3) 2_746 ?
O4 H4A 0.8200 . ?
O5 C2 1.256(6) . ?
O6 C2 1.261(6) . ?
O6 Sm1 2.485(3) 2_746 ?
O7 C3 1.249(6) . ?
O8 C3 1.252(6) . ?
O8 Sm1 2.542(4) 3_656 ?
O9 H9A 0.8354 . ?
O9 H9B 0.8364 . ?
O10 H10A 0.8525 . ?
O10 H10B 0.8301 . ?
O1W H1WA 0.8378 . ?
O1W H1WB 0.8292 . ?
C1 C2 1.514(6) . ?
C1 H1B 0.9800 . ?
C3 C3 1.546(9) 3_656 ?
